data_4124892
loop_
_publ_author_name
'Imada, Yasuyuki'
'Nakano, Hideyuki'
'Furukawa, Ko'
'Kishi, Ryohei'
'Nakano, Masayoshi'
'Maruyama, Hitoshi'
'Nakamoto, Masaaki'
'Sekiguchi, Akira'
'Ogawa, Masahiro'
'Ohta, Toshiaki'
'Yamamoto, Yohsuke'

_publ_section_title
;
 Isolation of Hypervalent Group-16 Radicals and Their Application in
 Organic-Radical Batteries.
;
_journal_issue 2
_journal_name_full 'Journal of the American Chemical Society'
_journal_page_first 479
_journal_page_last 482
_journal_paper_doi 10.1021/jacs.5b10774
_journal_volume 138
_journal_year 2016
_chemical_formula_sum 'C16 H11 F20 Li O6 S'
_chemical_formula_weight 718.25
_chemical_name_systematic
;
 ?
;
_space_group_IT_number 2
_symmetry_cell_setting triclinic
_symmetry_space_group_name_Hall '-P 1'
_symmetry_space_group_name_H-M 'P -1'
_atom_sites_solution_hydrogens geom
_atom_sites_solution_primary direct
_atom_sites_solution_secondary difmap
_audit_creation_method SHELXL-97
_cell_angle_alpha 70.2770(10)
_cell_angle_beta 78.7800(10)
_cell_angle_gamma 73.6480(10)
_cell_formula_units_Z 4
_cell_length_a 11.4151(11)
_cell_length_b 14.6893(14)
_cell_length_c 16.2421(16)
_cell_measurement_reflns_used 7693
_cell_measurement_temperature 173(2)
_cell_measurement_theta_max 28.71
_cell_measurement_theta_min 2.30
_cell_volume 2445.0(4)
_computing_cell_refinement 'Bruker SAINT'
_computing_data_collection 'Bruker APEX2'
_computing_data_reduction 'Bruker SAINT'
_computing_molecular_graphics 'Yadokari-XG 2009 (Wakita Nemoto et al., 2009)'
_computing_publication_material 'Yadokari-XG 2009 (Wakita,Nemoto et al., 2009)'
_computing_structure_refinement 'SHELXL-97 (Sheldrick, 1997)'
_diffrn_ambient_temperature 173(2)
_diffrn_measured_fraction_theta_full 0.963
_diffrn_measured_fraction_theta_max 0.963
_diffrn_measurement_device_type 'Bruker APEX-II CCD'
_diffrn_measurement_method '\f and \w scans'
_diffrn_radiation_monochromator 'Bruker Helios multilayered confocal mirror'
_diffrn_radiation_source 'Bruker TXS fine-focus rotating anode'
_diffrn_radiation_type MoK\a
_diffrn_radiation_wavelength 0.71073
_diffrn_reflns_av_R_equivalents 0.0178
_diffrn_reflns_av_sigmaI/netI 0.0311
_diffrn_reflns_limit_h_max 8
_diffrn_reflns_limit_h_min -14
_diffrn_reflns_limit_k_max 18
_diffrn_reflns_limit_k_min -18
_diffrn_reflns_limit_l_max 14
_diffrn_reflns_limit_l_min -20
_diffrn_reflns_number 12909
_diffrn_reflns_theta_full 26.50
_diffrn_reflns_theta_max 26.50
_diffrn_reflns_theta_min 1.87
_exptl_absorpt_coefficient_mu 0.319
_exptl_absorpt_correction_T_max 0.9842
_exptl_absorpt_correction_T_min 0.8925
_exptl_absorpt_correction_type empirical
_exptl_absorpt_process_details
;
 SADABS (Sheldrick, 1997)
;
_exptl_crystal_colour colorless
_exptl_crystal_density_diffrn 1.951
_exptl_crystal_density_method 'not measured'
_exptl_crystal_description plate
_exptl_crystal_F_000 1416
_exptl_crystal_size_max 0.08
_exptl_crystal_size_mid 0.07
_exptl_crystal_size_min 0.05
_refine_diff_density_max 0.688
_refine_diff_density_min -0.452
_refine_diff_density_rms 0.064
_refine_ls_extinction_method none
_refine_ls_goodness_of_fit_ref 1.024
_refine_ls_hydrogen_treatment constr
_refine_ls_matrix_type full
_refine_ls_number_parameters 793
_refine_ls_number_reflns 9782
_refine_ls_number_restraints 0
_refine_ls_restrained_S_all 1.024
_refine_ls_R_factor_all 0.0508
_refine_ls_R_factor_gt 0.0425
_refine_ls_shift/su_max 0.000
_refine_ls_shift/su_mean 0.000
_refine_ls_structure_factor_coef Fsqd
_refine_ls_weighting_details 'calc w=1/[\s^2^(Fo^2^)+(0.0603P)^2^+2.5727P] where P=(Fo^2^+2Fc^2^)/3'
_refine_ls_weighting_scheme calc
_refine_ls_wR_factor_gt 0.1151
_refine_ls_wR_factor_ref 0.1228
_reflns_number_gt 8295
_reflns_number_total 9782
_reflns_threshold_expression >2sigma(I)
_cod_data_source_file ja5b10774_si_002.cif
_cod_data_source_block 4-Li
_cod_original_sg_symbol_H-M P-1
_cod_database_code 4124892

loop_
_symmetry_equiv_pos_as_xyz
'x, y, z'
'-x, -y, -z'

loop_
_atom_site_label
_atom_site_type_symbol
_atom_site_fract_x
_atom_site_fract_y
_atom_site_fract_z
_atom_site_U_iso_or_equiv
_atom_site_adp_type
_atom_site_occupancy
_atom_site_symmetry_multiplicity
_atom_site_calc_flag
_atom_site_refinement_flags
S2 S -0.05304(5) 0.34004(4) 0.31943(3) 0.02017(12) Uani 1 1 d .
S1 S -0.54366(5) -0.29330(4) 0.27707(4) 0.02269(12) Uani 1 1 d .
F37 F 0.27950(13) 0.46209(11) 0.11882(10) 0.0372(3) Uani 1 1 d .
O4 O 0.10866(13) 0.37257(11) 0.26967(10) 0.0219(3) Uani 1 1 d .
F13 F -0.15961(12) -0.27242(12) 0.26494(10) 0.0392(4) Uani 1 1 d .
O2 O -0.39913(13) -0.27485(11) 0.31326(10) 0.0235(3) Uani 1 1 d .
F31 F 0.36333(13) 0.25034(12) 0.15025(11) 0.0410(4) Uani 1 1 d .
F36 F 0.20470(15) 0.40207(12) 0.04096(9) 0.0381(3) Uani 1 1 d .
F16 F -0.36107(16) -0.03599(11) 0.29562(10) 0.0410(4) Uani 1 1 d .
F26 F -0.37738(13) 0.24102(12) 0.22531(10) 0.0358(3) Uani 1 1 d .
F27 F -0.43499(12) 0.32127(13) 0.32315(10) 0.0397(4) Uani 1 1 d .
O3 O -0.20364(13) 0.29703(12) 0.35436(10) 0.0239(3) Uani 1 1 d .
F12 F -0.19999(14) -0.11879(12) 0.18016(11) 0.0442(4) Uani 1 1 d .
F32 F 0.35128(12) 0.31678(11) 0.25464(11) 0.0368(3) Uani 1 1 d .
F21 F -0.22919(16) 0.07566(11) 0.32048(10) 0.0417(4) Uani 1 1 d .
F20 F -0.57603(14) -0.11045(13) 0.38274(11) 0.0440(4) Uani 1 1 d .
F40 F -0.03268(14) 0.49240(12) 0.11195(11) 0.0426(4) Uani 1 1 d .
F38 F 0.08672(17) 0.58341(12) 0.02650(10) 0.0476(4) Uani 1 1 d .
F9 F -0.82716(18) -0.18374(17) 0.34611(13) 0.0637(5) Uani 1 1 d .
F28 F -0.45413(15) 0.43762(14) 0.16240(12) 0.0535(5) Uani 1 1 d .
C23 C -0.22194(19) 0.24281(16) 0.30411(14) 0.0224(4) Uani 1 1 d .
C6 C -0.46995(18) -0.12068(16) 0.20727(14) 0.0205(4) Uani 1 1 d .
F18 F -0.46517(18) -0.07213(13) 0.45262(11) 0.0503(4) Uani 1 1 d .
F35 F 0.40976(15) 0.12555(13) 0.31336(14) 0.0581(5) Uani 1 1 d .
F1 F -0.81522(19) -0.26920(17) 0.08330(14) 0.0657(6) Uani 1 1 d .
F22 F -0.34584(15) 0.14413(13) 0.41601(11) 0.0492(4) Uani 1 1 d .
F11 F -0.11703(15) -0.25878(15) 0.09853(12) 0.0576(5) Uani 1 1 d .
F17 F -0.25743(14) -0.17549(13) 0.37496(10) 0.0438(4) Uani 1 1 d .
F39 F 0.06237(16) 0.56441(11) 0.16458(10) 0.0435(4) Uani 1 1 d .
F7 F -0.92849(15) -0.23217(13) 0.22818(13) 0.0516(4) Uani 1 1 d .
F25 F -0.02674(15) 0.08268(13) 0.39314(12) 0.0534(5) Uani 1 1 d .
F14 F -0.29811(17) -0.17628(16) 0.07094(11) 0.0617(6) Uani 1 1 d .
F8 F -1.00513(15) -0.09926(15) 0.30893(14) 0.0605(5) Uani 1 1 d .
F34 F 0.26096(19) 0.10617(12) 0.26570(14) 0.0585(5) Uani 1 1 d .
F19 F -0.45368(16) -0.22511(12) 0.47015(10) 0.0438(4) Uani 1 1 d .
F23 F -0.14976(18) -0.00866(12) 0.47117(12) 0.0531(5) Uani 1 1 d .
C1 C -0.55587(19) -0.17209(15) 0.20891(14) 0.0196(4) Uani 1 1 d .
F6 F -0.92658(15) -0.08402(14) 0.13740(13) 0.0552(5) Uani 1 1 d .
C18 C -0.11119(19) 0.23271(16) 0.23474(14) 0.0216(4) Uani 1 1 d .
C2 C -0.65061(19) -0.12887(16) 0.15605(14) 0.0220(4) Uani 1 1 d .
F29 F -0.3131(3) 0.46196(14) 0.21669(17) 0.0821(8) Uani 1 1 d .
F33 F 0.22560(19) 0.17647(13) 0.36602(12) 0.0600(5) Uani 1 1 d .
F15 F -0.26919(19) -0.32518(15) 0.15806(12) 0.0593(5) Uani 1 1 d .
F24 F -0.1571(2) 0.12664(14) 0.49562(12) 0.0602(5) Uani 1 1 d .
C17 C -0.02450(19) 0.27972(15) 0.23978(14) 0.0195(4) Uani 1 1 d .
F30 F -0.26664(17) 0.38824(15) 0.11823(13) 0.0667(6) Uani 1 1 d .
C20 C 0.0163(2) 0.18468(18) 0.11387(16) 0.0292(5) Uani 1 1 d .
H20 H 0.0308 0.1515 0.0705 0.035 Uiso 1 1 calc R
C24 C -0.2363(2) 0.13839(18) 0.36652(16) 0.0285(5) Uani 1 1 d .
F2 F -0.75741(19) -0.13196(14) 0.01212(12) 0.0581(5) Uani 1 1 d .
C3 C -0.6615(2) -0.03157(17) 0.10146(15) 0.0261(5) Uani 1 1 d .
H3 H -0.7267 -0.0008 0.0655 0.031 Uiso 1 1 calc R
C4 C -0.5760(2) 0.02013(16) 0.10001(15) 0.0267(5) Uani 1 1 d .
H4 H -0.5833 0.0867 0.0628 0.032 Uiso 1 1 calc R
C12 C -0.37016(19) -0.18406(16) 0.26729(14) 0.0223(4) Uani 1 1 d .
F10 F -0.8505(2) -0.03580(16) 0.25937(16) 0.0742(7) Uani 1 1 d .
C21 C 0.1031(2) 0.23167(18) 0.11913(15) 0.0273(5) Uani 1 1 d .
H21 H 0.1763 0.2307 0.0796 0.033 Uiso 1 1 calc R
C26 C -0.3433(2) 0.29873(18) 0.26119(16) 0.0273(5) Uani 1 1 d .
C22 C 0.08243(19) 0.28034(16) 0.18272(14) 0.0215(4) Uani 1 1 d .
C31 C 0.1823(2) 0.42742(18) 0.11606(15) 0.0268(5) Uani 1 1 d .
C30 C 0.2966(2) 0.16732(19) 0.29321(18) 0.0337(5) Uani 1 1 d .
C29 C 0.2930(2) 0.26922(17) 0.22256(16) 0.0276(5) Uani 1 1 d .
C28 C 0.16464(19) 0.33700(16) 0.19903(14) 0.0223(4) Uani 1 1 d .
C7 C -0.7319(2) -0.19981(17) 0.16678(16) 0.0265(5) Uani 1 1 d .
C5 C -0.4801(2) -0.02381(16) 0.15210(15) 0.0246(4) Uani 1 1 d .
H5 H -0.4217 0.0122 0.1500 0.029 Uiso 1 1 calc R
C11 C -0.8861(2) -0.1194(2) 0.2804(2) 0.0438(7) Uani 1 1 d .
C15 C -0.3620(2) -0.13259(18) 0.33503(16) 0.0287(5) Uani 1 1 d .
C8 C -0.7303(3) -0.2187(2) 0.07759(18) 0.0383(6) Uani 1 1 d .
C27 C -0.3426(2) 0.3987(2) 0.18866(19) 0.0384(6) Uani 1 1 d .
C10 C -0.8674(2) -0.15874(19) 0.20134(18) 0.0349(6) Uani 1 1 d .
C13 C -0.2424(2) -0.20262(18) 0.21223(16) 0.0293(5) Uani 1 1 d .
C14 C -0.2332(2) -0.2418(2) 0.13389(17) 0.0376(6) Uani 1 1 d .
C19 C -0.0912(2) 0.18526(18) 0.17095(16) 0.0275(5) Uani 1 1 d .
H19 H -0.1505 0.1535 0.1663 0.033 Uiso 1 1 calc R
C16 C -0.4667(2) -0.13522(18) 0.41117(17) 0.0321(5) Uani 1 1 d .
C32 C 0.0718(2) 0.51830(18) 0.10505(16) 0.0332(5) Uani 1 1 d .
C25 C -0.1398(3) 0.08478(19) 0.43256(18) 0.0369(6) Uani 1 1 d .
O1 O -0.68669(15) -0.28972(12) 0.22822(11) 0.0287(4) Uani 1 1 d .
F5 F -0.5864(2) -0.37206(15) 0.09089(15) 0.0811(8) Uani 1 1 d .
F4 F -0.51484(18) -0.24189(17) 0.04082(14) 0.0637(5) Uani 1 1 d .
F3 F -0.6134(2) -0.27718(19) -0.03810(14) 0.0764(7) Uani 1 1 d .
C9 C -0.6087(3) -0.2784(2) 0.04302(18) 0.0435(7) Uani 1 1 d .
Li2 Li 0.7119(4) 0.4633(3) 0.4901(3) 0.0308(8) Uani 1 1 d .
Li1 Li 0.1602(4) 0.4470(3) 0.3297(3) 0.0309(8) Uani 1 1 d .
O5 O 0.29568(16) 0.51787(12) 0.27915(11) 0.0307(4) Uani 1 1 d .
O9 O 0.64436(15) 0.35393(13) 0.49159(11) 0.0320(4) Uani 1 1 d .
O10 O 0.60043(16) 0.54428(13) 0.55722(12) 0.0347(4) Uani 1 1 d .
O12 O 0.73871(19) 0.53905(13) 0.36733(12) 0.0414(4) Uani 1 1 d .
O6 O 0.20119(18) 0.36717(15) 0.44714(13) 0.0429(5) Uani 1 1 d .
O7 O 0.00869(17) 0.53936(16) 0.36357(14) 0.0450(5) Uani 1 1 d .
O11 O 0.87814(18) 0.40924(15) 0.52520(15) 0.0460(5) Uani 1 1 d .
O8 O 0.0487(2) 0.23576(16) 0.51053(14) 0.0493(5) Uani 1 1 d .

loop_
_atom_site_aniso_label
_atom_site_aniso_U_11
_atom_site_aniso_U_22
_atom_site_aniso_U_33
_atom_site_aniso_U_23
_atom_site_aniso_U_13
_atom_site_aniso_U_12
S2 0.0182(2) 0.0223(3) 0.0225(3) -0.0101(2) -0.00144(19) -0.00499(19)
S1 0.0224(3) 0.0173(2) 0.0271(3) -0.0027(2) -0.0040(2) -0.00657(19)
F37 0.0332(8) 0.0392(8) 0.0417(8) -0.0061(7) -0.0001(6) -0.0224(6)
O4 0.0191(7) 0.0241(7) 0.0254(8) -0.0103(6) -0.0001(6) -0.0076(6)
F13 0.0192(6) 0.0439(9) 0.0432(9) -0.0019(7) -0.0090(6) 0.0005(6)
O2 0.0214(7) 0.0199(7) 0.0273(8) -0.0013(6) -0.0064(6) -0.0065(6)
F31 0.0248(7) 0.0462(9) 0.0486(9) -0.0216(7) 0.0108(6) -0.0037(6)
F36 0.0476(9) 0.0427(8) 0.0263(7) -0.0135(6) 0.0080(6) -0.0187(7)
F16 0.0586(10) 0.0340(8) 0.0409(8) -0.0073(7) -0.0096(7) -0.0291(7)
F26 0.0286(7) 0.0480(9) 0.0415(8) -0.0201(7) -0.0093(6) -0.0137(6)
F27 0.0197(7) 0.0610(10) 0.0375(8) -0.0221(7) 0.0019(6) -0.0022(6)
O3 0.0194(7) 0.0323(8) 0.0257(8) -0.0152(7) 0.0024(6) -0.0103(6)
F12 0.0279(7) 0.0399(8) 0.0562(10) -0.0010(7) 0.0053(7) -0.0176(6)
F32 0.0228(7) 0.0341(8) 0.0586(10) -0.0145(7) -0.0127(6) -0.0086(6)
F21 0.0578(10) 0.0358(8) 0.0438(9) -0.0146(7) -0.0066(7) -0.0261(7)
F20 0.0298(8) 0.0591(10) 0.0445(9) -0.0239(8) 0.0000(7) -0.0052(7)
F40 0.0307(8) 0.0398(8) 0.0510(10) -0.0026(7) -0.0114(7) -0.0071(6)
F38 0.0627(11) 0.0369(9) 0.0334(8) 0.0045(7) -0.0064(7) -0.0141(8)
F9 0.0508(11) 0.0866(15) 0.0495(11) -0.0316(10) -0.0069(9) 0.0048(10)
F28 0.0326(8) 0.0581(11) 0.0554(11) -0.0046(9) -0.0166(8) 0.0044(8)
C23 0.0185(10) 0.0276(11) 0.0251(11) -0.0112(9) -0.0009(8) -0.0085(8)
C6 0.0168(9) 0.0218(10) 0.0228(10) -0.0065(8) -0.0019(8) -0.0046(8)
F18 0.0712(12) 0.0492(10) 0.0434(9) -0.0263(8) 0.0001(8) -0.0234(9)
F35 0.0330(9) 0.0397(9) 0.0896(14) -0.0046(9) -0.0237(9) 0.0036(7)
F1 0.0631(12) 0.0921(15) 0.0756(13) -0.0459(12) -0.0046(10) -0.0472(11)
F22 0.0336(8) 0.0525(10) 0.0504(10) -0.0045(8) 0.0136(7) -0.0182(7)
F11 0.0337(9) 0.0682(12) 0.0458(10) -0.0107(9) 0.0133(7) 0.0070(8)
F17 0.0329(8) 0.0634(11) 0.0395(8) -0.0130(8) -0.0154(7) -0.0136(7)
F39 0.0595(10) 0.0278(8) 0.0403(9) -0.0115(6) -0.0090(7) -0.0019(7)
F7 0.0319(8) 0.0539(10) 0.0760(12) -0.0173(9) -0.0014(8) -0.0268(8)
F25 0.0339(9) 0.0528(10) 0.0597(11) 0.0022(8) -0.0146(8) -0.0057(7)
F14 0.0546(11) 0.0771(13) 0.0295(8) -0.0162(8) -0.0102(8) 0.0258(9)
F8 0.0301(9) 0.0648(12) 0.0736(13) -0.0202(10) 0.0159(8) -0.0061(8)
F34 0.0713(12) 0.0273(8) 0.0840(14) -0.0110(8) -0.0319(11) -0.0139(8)
F19 0.0556(10) 0.0373(8) 0.0320(8) -0.0054(6) 0.0050(7) -0.0135(7)
F23 0.0720(12) 0.0309(8) 0.0510(10) 0.0028(7) -0.0140(9) -0.0172(8)
C1 0.0191(10) 0.0165(9) 0.0217(10) -0.0049(8) -0.0006(8) -0.0041(8)
F6 0.0314(8) 0.0554(11) 0.0626(11) -0.0008(9) -0.0176(8) 0.0029(7)
C18 0.0189(10) 0.0230(10) 0.0244(10) -0.0085(8) -0.0017(8) -0.0061(8)
C2 0.0190(10) 0.0218(10) 0.0256(11) -0.0065(8) -0.0029(8) -0.0060(8)
F29 0.127(2) 0.0353(10) 0.0953(17) 0.0006(10) -0.0694(16) -0.0233(11)
F33 0.0691(12) 0.0387(9) 0.0453(10) 0.0003(8) 0.0081(9) 0.0035(8)
F15 0.0751(13) 0.0603(12) 0.0500(10) -0.0299(9) 0.0146(9) -0.0260(10)
F24 0.1000(16) 0.0471(10) 0.0387(9) -0.0118(8) -0.0277(10) -0.0128(10)
C17 0.0191(10) 0.0189(10) 0.0214(10) -0.0071(8) -0.0037(8) -0.0037(8)
F30 0.0457(10) 0.0666(12) 0.0493(11) 0.0124(9) 0.0076(8) 0.0015(9)
C20 0.0309(12) 0.0342(12) 0.0295(12) -0.0194(10) 0.0022(10) -0.0100(10)
C24 0.0263(11) 0.0314(12) 0.0312(12) -0.0114(10) 0.0030(9) -0.0137(9)
F2 0.0791(13) 0.0547(11) 0.0407(9) -0.0080(8) -0.0326(9) -0.0063(9)
C3 0.0230(11) 0.0257(11) 0.0274(11) -0.0041(9) -0.0069(9) -0.0044(9)
C4 0.0271(11) 0.0193(10) 0.0287(11) -0.0009(9) -0.0035(9) -0.0051(9)
C12 0.0189(10) 0.0222(10) 0.0243(11) -0.0029(8) -0.0033(8) -0.0068(8)
F10 0.0726(14) 0.0671(13) 0.0999(17) -0.0544(13) 0.0404(12) -0.0407(11)
C21 0.0241(11) 0.0320(12) 0.0281(11) -0.0152(9) 0.0043(9) -0.0073(9)
C26 0.0183(10) 0.0371(13) 0.0306(12) -0.0162(10) -0.0004(9) -0.0071(9)
C22 0.0182(10) 0.0221(10) 0.0257(11) -0.0090(8) -0.0014(8) -0.0056(8)
C31 0.0265(11) 0.0315(12) 0.0263(11) -0.0109(9) 0.0021(9) -0.0135(9)
C30 0.0238(11) 0.0296(12) 0.0462(15) -0.0120(11) -0.0050(10) -0.0023(9)
C29 0.0191(10) 0.0298(12) 0.0363(13) -0.0138(10) 0.0003(9) -0.0068(9)
C28 0.0192(10) 0.0240(10) 0.0251(11) -0.0093(9) -0.0003(8) -0.0067(8)
C7 0.0245(11) 0.0242(11) 0.0323(12) -0.0048(9) -0.0090(9) -0.0083(9)
C5 0.0241(11) 0.0211(10) 0.0288(11) -0.0059(9) -0.0007(9) -0.0094(8)
C11 0.0281(13) 0.0429(15) 0.0574(18) -0.0163(13) 0.0065(12) -0.0097(11)
C15 0.0290(12) 0.0280(12) 0.0317(12) -0.0040(9) -0.0095(10) -0.0128(9)
C8 0.0427(15) 0.0422(15) 0.0399(14) -0.0118(12) -0.0126(12) -0.0204(12)
C27 0.0308(13) 0.0377(14) 0.0451(15) -0.0088(12) -0.0127(11) -0.0042(11)
C10 0.0224(11) 0.0333(13) 0.0467(15) -0.0038(11) -0.0089(10) -0.0098(10)
C13 0.0177(10) 0.0290(12) 0.0332(12) 0.0013(9) -0.0035(9) -0.0054(9)
C14 0.0262(12) 0.0396(14) 0.0322(13) -0.0040(11) 0.0017(10) 0.0036(10)
C19 0.0251(11) 0.0323(12) 0.0322(12) -0.0160(10) -0.0014(9) -0.0112(9)
C16 0.0377(13) 0.0288(12) 0.0331(13) -0.0101(10) -0.0059(10) -0.0103(10)
C32 0.0388(14) 0.0290(12) 0.0293(12) -0.0030(10) -0.0052(10) -0.0105(10)
C25 0.0451(15) 0.0296(13) 0.0353(13) -0.0058(10) -0.0069(11) -0.0112(11)
O1 0.0274(8) 0.0218(8) 0.0388(9) -0.0038(7) -0.0105(7) -0.0106(6)
F5 0.1108(19) 0.0386(10) 0.0670(14) -0.0133(9) 0.0252(13) -0.0025(11)
F4 0.0529(11) 0.0860(15) 0.0735(13) -0.0513(12) 0.0159(10) -0.0314(10)
F3 0.0983(17) 0.1020(18) 0.0513(12) -0.0473(12) -0.0045(11) -0.0311(14)
C9 0.0626(19) 0.0411(15) 0.0348(14) -0.0150(12) 0.0002(13) -0.0242(14)
Li2 0.029(2) 0.029(2) 0.034(2) -0.0107(17) -0.0041(16) -0.0047(16)
Li1 0.028(2) 0.035(2) 0.033(2) -0.0110(17) -0.0048(16) -0.0118(17)
O5 0.0350(9) 0.0279(8) 0.0314(9) -0.0074(7) -0.0029(7) -0.0135(7)
O9 0.0300(9) 0.0341(9) 0.0364(9) -0.0163(7) 0.0006(7) -0.0103(7)
O10 0.0340(9) 0.0353(9) 0.0382(10) -0.0174(8) -0.0062(8) -0.0041(7)
O12 0.0516(11) 0.0297(9) 0.0330(10) -0.0067(8) -0.0048(8) 0.0025(8)
O6 0.0446(11) 0.0436(11) 0.0395(10) -0.0015(8) -0.0112(9) -0.0177(9)
O7 0.0335(10) 0.0562(12) 0.0560(12) -0.0343(10) -0.0122(9) -0.0005(9)
O11 0.0406(11) 0.0438(11) 0.0618(13) -0.0264(10) -0.0208(9) 0.0006(9)
O8 0.0507(12) 0.0456(12) 0.0491(12) -0.0087(9) -0.0061(10) -0.0138(10)

loop_
_atom_type_symbol
_atom_type_description
_atom_type_scat_dispersion_real
_atom_type_scat_dispersion_imag
_atom_type_scat_source
C C 0.0033 0.0016 'International Tables Vol C Tables 4.2.6.8 and 6.1.1.4'
H H 0.0000 0.0000 'International Tables Vol C Tables 4.2.6.8 and 6.1.1.4'
Li Li -0.0003 0.0001 'International Tables Vol C Tables 4.2.6.8 and 6.1.1.4'
O O 0.0106 0.0060 'International Tables Vol C Tables 4.2.6.8 and 6.1.1.4'
F F 0.0171 0.0103 'International Tables Vol C Tables 4.2.6.8 and 6.1.1.4'
S S 0.1246 0.1234 'International Tables Vol C Tables 4.2.6.8 and 6.1.1.4'

loop_
_geom_angle_atom_site_label_1
_geom_angle_atom_site_label_2
_geom_angle_atom_site_label_3
_geom_angle
C17 S2 O3 86.35(8)
C17 S2 O4 84.60(8)
O3 S2 O4 170.94(7)
C1 S1 O1 85.61(8)
C1 S1 O2 84.97(8)
O1 S1 O2 170.57(7)
C28 O4 Li1 131.94(18)
C28 O4 S2 113.88(12)
Li1 O4 S2 114.17(14)
C12 O2 S1 113.90(12)
C23 O3 S2 114.19(12)
O3 C23 C18 108.80(17)
O3 C23 C26 108.13(17)
C18 C23 C26 111.73(18)
O3 C23 C24 108.51(18)
C18 C23 C24 110.67(18)
C26 C23 C24 108.92(17)
C1 C6 C5 119.25(19)
C1 C6 C12 112.45(18)
C5 C6 C12 128.25(19)
C2 C1 C6 121.22(19)
C2 C1 S1 119.11(16)
C6 C1 S1 119.66(16)
C17 C18 C19 119.6(2)
C17 C18 C23 112.10(18)
C19 C18 C23 128.30(19)
C1 C2 C3 119.53(19)
C1 C2 C7 112.27(18)
C3 C2 C7 128.2(2)
C22 C17 C18 121.6(2)
C22 C17 S2 119.81(16)
C18 C17 S2 118.55(16)
C19 C20 C21 121.1(2)
C19 C20 H20 119.5
C21 C20 H20 119.5
F22 C24 F21 107.01(19)
F22 C24 C25 105.4(2)
F21 C24 C25 105.9(2)
F22 C24 C23 111.42(19)
F21 C24 C23 111.23(19)
C25 C24 C23 115.40(19)
C4 C3 C2 119.4(2)
C4 C3 H3 120.3
C2 C3 H3 120.3
C3 C4 C5 121.0(2)
C3 C4 H4 119.5
C5 C4 H4 119.5
O2 C12 C6 108.73(17)
O2 C12 C15 108.45(17)
C6 C12 C15 111.07(18)
O2 C12 C13 109.02(18)
C6 C12 C13 110.70(18)
C15 C12 C13 108.82(18)
C20 C21 C22 119.7(2)
C20 C21 H21 120.1
C22 C21 H21 120.1
F26 C26 F27 107.77(18)
F26 C26 C27 106.4(2)
F27 C26 C27 104.7(2)
F26 C26 C23 110.54(19)
F27 C26 C23 109.95(18)
C27 C26 C23 116.93(19)
C17 C22 C21 118.75(19)
C17 C22 C28 113.18(19)
C21 C22 C28 128.06(19)
F36 C31 F37 106.34(18)
F36 C31 C32 107.0(2)
F37 C31 C32 105.24(19)
F36 C31 C28 111.71(18)
F37 C31 C28 111.55(18)
C32 C31 C28 114.44(18)
F34 C30 F35 107.6(2)
F34 C30 F33 107.9(2)
F35 C30 F33 108.0(2)
F34 C30 C29 112.1(2)
F35 C30 C29 109.6(2)
F33 C30 C29 111.6(2)
F31 C29 F32 107.84(18)
F31 C29 C30 106.30(19)
F32 C29 C30 104.74(19)
F31 C29 C28 110.80(19)
F32 C29 C28 109.12(18)
C30 C29 C28 117.51(18)
O4 C28 C22 108.51(17)
O4 C28 C29 107.83(17)
C22 C28 C29 112.04(18)
O4 C28 C31 108.78(17)
C22 C28 C31 110.55(18)
C29 C28 C31 109.03(17)
O1 C7 C2 108.44(18)
O1 C7 C8 109.0(2)
C2 C7 C8 110.68(19)
O1 C7 C10 107.80(19)
C2 C7 C10 111.76(19)
C8 C7 C10 109.1(2)
C4 C5 C6 119.6(2)
C4 C5 H5 120.2
C6 C5 H5 120.2
F9 C11 F10 108.1(3)
F9 C11 F8 108.2(2)
F10 C11 F8 106.5(2)
F9 C11 C10 112.4(2)
F10 C11 C10 112.0(2)
F8 C11 C10 109.4(2)
F16 C15 F17 106.56(18)
F16 C15 C16 106.3(2)
F17 C15 C16 104.83(19)
F16 C15 C12 111.31(19)
F17 C15 C12 111.7(2)
C16 C15 C12 115.44(18)
F1 C8 F2 106.7(2)
F1 C8 C9 105.5(2)
F2 C8 C9 105.5(2)
F1 C8 C7 110.9(2)
F2 C8 C7 111.4(2)
C9 C8 C7 116.2(2)
F29 C27 F30 108.3(3)
F29 C27 F28 108.7(2)
F30 C27 F28 106.4(2)
F29 C27 C26 111.9(2)
F30 C27 C26 112.6(2)
F28 C27 C26 108.7(2)
F6 C10 F7 107.6(2)
F6 C10 C11 106.4(2)
F7 C10 C11 105.0(2)
F6 C10 C7 111.3(2)
F7 C10 C7 109.4(2)
C11 C10 C7 116.6(2)
F12 C13 F13 107.12(18)
F12 C13 C14 106.6(2)
F13 C13 C14 104.5(2)
F12 C13 C12 110.80(19)
F13 C13 C12 109.46(18)
C14 C13 C12 117.68(19)
F15 C14 F14 108.7(3)
F15 C14 F11 108.1(2)
F14 C14 F11 106.7(2)
F15 C14 C13 111.9(2)
F14 C14 C13 112.1(2)
F11 C14 C13 109.2(2)
C18 C19 C20 119.2(2)
C18 C19 H19 120.4
C20 C19 H19 120.4
F18 C16 F20 108.2(2)
F18 C16 F19 107.2(2)
F20 C16 F19 108.2(2)
F18 C16 C15 109.8(2)
F20 C16 C15 111.9(2)
F19 C16 C15 111.4(2)
F38 C32 F40 108.2(2)
F38 C32 F39 107.2(2)
F40 C32 F39 108.6(2)
F38 C32 C31 109.7(2)
F40 C32 C31 111.5(2)
F39 C32 C31 111.4(2)
F25 C25 F24 109.0(2)
F25 C25 F23 108.0(2)
F24 C25 F23 107.0(2)
F25 C25 C24 111.7(2)
F24 C25 C24 111.9(2)
F23 C25 C24 109.2(2)
C7 O1 S1 114.56(13)
F5 C9 F4 108.7(3)
F5 C9 F3 106.6(3)
F4 C9 F3 107.2(2)
F5 C9 C8 111.4(2)
F4 C9 C8 112.3(2)
F3 C9 C8 110.4(3)
O10 Li2 O12 111.5(2)
O10 Li2 O11 115.5(2)
O12 Li2 O11 103.2(2)
O10 Li2 O9 110.8(2)
O12 Li2 O9 106.2(2)
O11 Li2 O9 109.1(2)
O6 Li1 O4 112.2(2)
O6 Li1 O7 98.0(2)
O4 Li1 O7 106.2(2)
O6 Li1 O5 104.1(2)
O4 Li1 O5 123.3(2)
O7 Li1 O5 110.2(2)

loop_
_geom_bond_atom_site_label_1
_geom_bond_atom_site_label_2
_geom_bond_distance
S2 C17 1.736(2)
S2 O3 1.9148(15)
S2 O4 1.9860(15)
S1 C1 1.734(2)
S1 O1 1.9302(16)
S1 O2 1.9692(16)
F37 C31 1.359(3)
O4 C28 1.389(3)
O4 Li1 1.948(4)
F13 C13 1.362(3)
O2 C12 1.388(3)
F31 C29 1.352(3)
F36 C31 1.350(3)
F16 C15 1.348(3)
F26 C26 1.348(3)
F27 C26 1.355(3)
O3 C23 1.394(3)
F12 C13 1.352(3)
F32 C29 1.358(3)
F21 C24 1.347(3)
F20 C16 1.326(3)
F40 C32 1.325(3)
F38 C32 1.325(3)
F9 C11 1.313(4)
F28 C27 1.329(3)
C23 C18 1.531(3)
C23 C26 1.559(3)
C23 C24 1.560(3)
C6 C1 1.388(3)
C6 C5 1.389(3)
C6 C12 1.529(3)
F18 C16 1.322(3)
F35 C30 1.318(3)
F1 C8 1.349(3)
F22 C24 1.346(3)
F11 C14 1.328(3)
F17 C15 1.359(3)
F39 C32 1.329(3)
F7 C10 1.352(3)
F25 C25 1.321(3)
F14 C14 1.323(3)
F8 C11 1.330(3)
F34 C30 1.311(3)
F19 C16 1.332(3)
F23 C25 1.330(3)
C1 C2 1.384(3)
F6 C10 1.351(3)
C18 C17 1.385(3)
C18 C19 1.385(3)
C2 C3 1.390(3)
C2 C7 1.529(3)
F29 C27 1.306(3)
F33 C30 1.321(3)
F15 C14 1.311(3)
F24 C25 1.321(3)
C17 C22 1.382(3)
F30 C27 1.320(3)
C20 C19 1.387(3)
C20 C21 1.387(3)
C20 H20 0.9500
C24 C25 1.545(4)
F2 C8 1.357(3)
C3 C4 1.387(3)
C3 H3 0.9500
C4 C5 1.388(3)
C4 H4 0.9500
C12 C15 1.559(3)
C12 C13 1.560(3)
F10 C11 1.317(3)
C21 C22 1.394(3)
C21 H21 0.9500
C26 C27 1.543(4)
C22 C28 1.526(3)
C31 C32 1.543(4)
C31 C28 1.568(3)
C30 C29 1.544(3)
C29 C28 1.557(3)
C7 O1 1.391(3)
C7 C8 1.560(4)
C7 C10 1.560(3)
C5 H5 0.9500
C11 C10 1.534(4)
C15 C16 1.542(4)
C8 C9 1.534(4)
C13 C14 1.539(4)
C19 H19 0.9500
F5 C9 1.312(3)
F4 C9 1.316(3)
F3 C9 1.323(3)
Li2 O10 1.925(4)
Li2 O12 1.941(5)
Li2 O11 1.955(5)
Li2 O9 1.960(4)
Li1 O6 1.940(5)
Li1 O7 1.987(5)
Li1 O5 1.996(4)

loop_
_geom_torsion_atom_site_label_1
_geom_torsion_atom_site_label_2
_geom_torsion_atom_site_label_3
_geom_torsion_atom_site_label_4
_geom_torsion
C17 S2 O4 C28 1.09(15)
O3 S2 O4 C28 4.3(5)
C17 S2 O4 Li1 -178.26(17)
O3 S2 O4 Li1 -175.1(4)
C1 S1 O2 C12 -4.06(15)
O1 S1 O2 C12 -0.7(5)
C17 S2 O3 C23 -0.76(15)
O4 S2 O3 C23 -4.0(5)
S2 O3 C23 C18 0.8(2)
S2 O3 C23 C26 -120.73(15)
S2 O3 C23 C24 121.27(15)
C5 C6 C1 C2 0.6(3)
C12 C6 C1 C2 -177.19(19)
C5 C6 C1 S1 179.64(17)
C12 C6 C1 S1 1.9(3)
O1 S1 C1 C2 0.67(17)
O2 S1 C1 C2 -179.88(18)
O1 S1 C1 C6 -178.42(18)
O2 S1 C1 C6 1.03(17)
O3 C23 C18 C17 -0.4(3)
C26 C23 C18 C17 118.9(2)
C24 C23 C18 C17 -119.6(2)
O3 C23 C18 C19 -179.6(2)
C26 C23 C18 C19 -60.3(3)
C24 C23 C18 C19 61.2(3)
C6 C1 C2 C3 -1.2(3)
S1 C1 C2 C3 179.73(17)
C6 C1 C2 C7 178.4(2)
S1 C1 C2 C7 -0.6(3)
C19 C18 C17 C22 -0.2(3)
C23 C18 C17 C22 -179.53(19)
C19 C18 C17 S2 179.12(17)
C23 C18 C17 S2 -0.2(2)
O3 S2 C17 C22 179.88(18)
O4 S2 C17 C22 -0.63(17)
O3 S2 C17 C18 0.50(17)
O4 S2 C17 C18 179.99(18)
O3 C23 C24 F22 73.3(2)
C18 C23 C24 F22 -167.44(19)
C26 C23 C24 F22 -44.2(3)
O3 C23 C24 F21 -167.44(18)
C18 C23 C24 F21 -48.1(2)
C26 C23 C24 F21 75.1(2)
O3 C23 C24 C25 -46.8(3)
C18 C23 C24 C25 72.5(2)
C26 C23 C24 C25 -164.3(2)
C1 C2 C3 C4 0.9(3)
C7 C2 C3 C4 -178.7(2)
C2 C3 C4 C5 0.1(4)
S1 O2 C12 C6 5.6(2)
S1 O2 C12 C15 126.49(15)
S1 O2 C12 C13 -115.16(16)
C1 C6 C12 O2 -4.9(3)
C5 C6 C12 O2 177.6(2)
C1 C6 C12 C15 -124.1(2)
C5 C6 C12 C15 58.4(3)
C1 C6 C12 C13 114.9(2)
C5 C6 C12 C13 -62.7(3)
C19 C20 C21 C22 0.0(4)
O3 C23 C26 F26 -168.71(17)
C18 C23 C26 F26 71.6(2)
C24 C23 C26 F26 -51.0(2)
O3 C23 C26 F27 -49.8(2)
C18 C23 C26 F27 -169.55(18)
C24 C23 C26 F27 67.9(2)
O3 C23 C26 C27 69.3(2)
C18 C23 C26 C27 -50.4(3)
C24 C23 C26 C27 -172.9(2)
C18 C17 C22 C21 -0.4(3)
S2 C17 C22 C21 -179.79(17)
C18 C17 C22 C28 179.46(19)
S2 C17 C22 C28 0.1(3)
C20 C21 C22 C17 0.5(3)
C20 C21 C22 C28 -179.3(2)
F34 C30 C29 F31 -55.9(3)
F35 C30 C29 F31 63.5(3)
F33 C30 C29 F31 -177.0(2)
F34 C30 C29 F32 -169.9(2)
F35 C30 C29 F32 -50.5(3)
F33 C30 C29 F32 69.0(2)
F34 C30 C29 C28 68.8(3)
F35 C30 C29 C28 -171.8(2)
F33 C30 C29 C28 -52.3(3)
Li1 O4 C28 C22 178.0(2)
S2 O4 C28 C22 -1.2(2)
Li1 O4 C28 C29 56.4(3)
S2 O4 C28 C29 -122.77(15)
Li1 O4 C28 C31 -61.7(3)
S2 O4 C28 C31 119.12(15)
C17 C22 C28 O4 0.8(3)
C21 C22 C28 O4 -179.4(2)
C17 C22 C28 C29 119.7(2)
C21 C22 C28 C29 -60.4(3)
C17 C22 C28 C31 -118.4(2)
C21 C22 C28 C31 61.4(3)
F31 C29 C28 O4 -166.13(17)
F32 C29 C28 O4 -47.5(2)
C30 C29 C28 O4 71.4(2)
F31 C29 C28 C22 74.5(2)
F32 C29 C28 C22 -166.87(18)
C30 C29 C28 C22 -47.9(3)
F31 C29 C28 C31 -48.2(2)
F32 C29 C28 C31 70.4(2)
C30 C29 C28 C31 -170.6(2)
F36 C31 C28 O4 -163.30(18)
F37 C31 C28 O4 77.8(2)
C32 C31 C28 O4 -41.5(2)
F36 C31 C28 C22 -44.2(2)
F37 C31 C28 C22 -163.11(18)
C32 C31 C28 C22 77.6(2)
F36 C31 C28 C29 79.3(2)
F37 C31 C28 C29 -39.5(2)
C32 C31 C28 C29 -158.85(19)
C1 C2 C7 O1 0.1(3)
C3 C2 C7 O1 179.7(2)
C1 C2 C7 C8 -119.4(2)
C3 C2 C7 C8 60.2(3)
C1 C2 C7 C10 118.8(2)
C3 C2 C7 C10 -61.6(3)
C3 C4 C5 C6 -0.7(4)
C1 C6 C5 C4 0.4(3)
C12 C6 C5 C4 177.7(2)
O2 C12 C15 F16 -166.44(18)
C6 C12 C15 F16 -47.0(2)
C13 C12 C15 F16 75.1(2)
O2 C12 C15 F17 74.6(2)
C6 C12 C15 F17 -166.01(18)
C13 C12 C15 F17 -43.9(2)
O2 C12 C15 C16 -45.1(2)
C6 C12 C15 C16 74.3(2)
C13 C12 C15 C16 -163.56(19)
O1 C7 C8 F1 69.8(3)
C2 C7 C8 F1 -171.0(2)
C10 C7 C8 F1 -47.7(3)
O1 C7 C8 F2 -171.5(2)
C2 C7 C8 F2 -52.3(3)
C10 C7 C8 F2 71.0(3)
O1 C7 C8 C9 -50.7(3)
C2 C7 C8 C9 68.4(3)
C10 C7 C8 C9 -168.2(2)
F26 C26 C27 F29 178.7(2)
F27 C26 C27 F29 64.7(3)
C23 C26 C27 F29 -57.3(3)
F26 C26 C27 F30 -59.1(3)
F27 C26 C27 F30 -173.1(2)
C23 C26 C27 F30 64.9(3)
F26 C26 C27 F28 58.6(3)
F27 C26 C27 F28 -55.4(3)
C23 C26 C27 F28 -177.4(2)
F9 C11 C10 F6 -176.7(2)
F10 C11 C10 F6 -54.7(3)
F8 C11 C10 F6 63.1(3)
F9 C11 C10 F7 69.4(3)
F10 C11 C10 F7 -168.6(2)
F8 C11 C10 F7 -50.8(3)
F9 C11 C10 C7 -51.9(3)
F10 C11 C10 C7 70.1(3)
F8 C11 C10 C7 -172.1(2)
O1 C7 C10 F6 -166.2(2)
C2 C7 C10 F6 74.8(3)
C8 C7 C10 F6 -47.9(3)
O1 C7 C10 F7 -47.4(3)
C2 C7 C10 F7 -166.5(2)
C8 C7 C10 F7 70.8(3)
O1 C7 C10 C11 71.6(3)
C2 C7 C10 C11 -47.5(3)
C8 C7 C10 C11 -170.2(2)
O2 C12 C13 F12 -168.12(18)
C6 C12 C13 F12 72.3(2)
C15 C12 C13 F12 -50.0(2)
O2 C12 C13 F13 -50.2(2)
C6 C12 C13 F13 -169.76(18)
C15 C12 C13 F13 67.9(2)
O2 C12 C13 C14 68.9(2)
C6 C12 C13 C14 -50.7(3)
C15 C12 C13 C14 -173.03(19)
F12 C13 C14 F15 178.3(2)
F13 C13 C14 F15 65.0(2)
C12 C13 C14 F15 -56.6(3)
F12 C13 C14 F14 -59.3(3)
F13 C13 C14 F14 -172.6(2)
C12 C13 C14 F14 65.8(3)
F12 C13 C14 F11 58.7(2)
F13 C13 C14 F11 -54.6(2)
C12 C13 C14 F11 -176.21(19)
C17 C18 C19 C20 0.8(3)
C23 C18 C19 C20 180.0(2)
C21 C20 C19 C18 -0.7(4)
F16 C15 C16 F18 -42.5(3)
F17 C15 C16 F18 70.1(2)
C12 C15 C16 F18 -166.51(19)
F16 C15 C16 F20 77.5(2)
F17 C15 C16 F20 -169.81(19)
C12 C15 C16 F20 -46.4(3)
F16 C15 C16 F19 -161.16(19)
F17 C15 C16 F19 -48.5(3)
C12 C15 C16 F19 74.9(3)
F36 C31 C32 F38 -45.2(3)
F37 C31 C32 F38 67.6(2)
C28 C31 C32 F38 -169.56(19)
F36 C31 C32 F40 74.7(2)
F37 C31 C32 F40 -172.47(19)
C28 C31 C32 F40 -49.7(3)
F36 C31 C32 F39 -163.81(18)
F37 C31 C32 F39 -51.0(2)
C28 C31 C32 F39 71.9(2)
F22 C24 C25 F25 -173.9(2)
F21 C24 C25 F25 73.0(2)
C23 C24 C25 F25 -50.5(3)
F22 C24 C25 F24 -51.4(3)
F21 C24 C25 F24 -164.6(2)
C23 C24 C25 F24 71.9(3)
F22 C24 C25 F23 66.8(3)
F21 C24 C25 F23 -46.4(3)
C23 C24 C25 F23 -169.9(2)
C2 C7 O1 S1 0.4(2)
C8 C7 O1 S1 120.92(17)
C10 C7 O1 S1 -120.82(17)
C1 S1 O1 C7 -0.58(16)
O2 S1 O1 C7 -3.9(6)
F1 C8 C9 F5 -52.7(3)
F2 C8 C9 F5 -165.4(2)
C7 C8 C9 F5 70.7(3)
F1 C8 C9 F4 -174.8(2)
F2 C8 C9 F4 72.4(3)
C7 C8 C9 F4 -51.4(3)
F1 C8 C9 F3 65.6(3)
F2 C8 C9 F3 -47.2(3)
C7 C8 C9 F3 -171.0(2)
C28 O4 Li1 O6 -109.7(3)
S2 O4 Li1 O6 69.5(2)
C28 O4 Li1 O7 144.3(2)
S2 O4 Li1 O7 -36.5(2)
C28 O4 Li1 O5 15.9(4)
S2 O4 Li1 O5 -164.94(19)
